data_4104492
loop_
_publ_author_name
'Yasufumi Yoshino'
'Takuya Kurahashi'
'Seijiro Matsubara'

_publ_section_title
;
 Nickel-Catalyzed Decarboxylative Carboamination of Alkynes with Isatoic
 Anhydrides
;
_journal_name_full 'Journal of the American Chemical Society'
_journal_page_first 7494
_journal_page_last 7495
_journal_paper_doi 10.1021/ja900805y
_journal_volume 131
_journal_year 2009
_chemical_formula_sum 'C21 H23 N O Si'
_chemical_formula_weight 333.49
_chemical_name_systematic
; 
 ? 
;
_space_group_IT_number 14
_symmetry_cell_setting monoclinic
_symmetry_space_group_name_Hall '-P 2ybc'
_symmetry_space_group_name_H-M 'P 1 21/c 1'
_atom_sites_solution_hydrogens geom
_atom_sites_solution_primary direct
_atom_sites_solution_secondary difmap
_audit_creation_method SHELXL-97
_cell_angle_alpha 90.00
_cell_angle_beta 104.764(3)
_cell_angle_gamma 90.00
_cell_formula_units_Z 4
_cell_length_a 10.852(2)
_cell_length_b 9.8548(19)
_cell_length_c 18.477(4)
_cell_measurement_reflns_used 4894
_cell_measurement_temperature 299(2)
_cell_measurement_theta_max 26.60
_cell_measurement_theta_min 2.28
_cell_volume 1910.8(7)
_computing_cell_refinement 'Bruker SMART'
_computing_data_collection 'Bruker SMART'
_computing_data_reduction 'Bruker SAINT'
_computing_molecular_graphics 'Bruker SHELXTL'
_computing_publication_material 'Bruker SHELXTL'
_computing_structure_refinement 'SHELXL-97 (Sheldrick, 1997)'
_computing_structure_solution 'SHELXS-97 (Sheldrick, 1990)'
_diffrn_ambient_temperature 299(2)
_diffrn_measured_fraction_theta_full 0.994
_diffrn_measured_fraction_theta_max 0.994
_diffrn_measurement_device_type 'CCD area detector'
_diffrn_measurement_method 'phi and omega scans'
_diffrn_radiation_monochromator graphite
_diffrn_radiation_source 'fine-focus sealed tube'
_diffrn_radiation_type MoK\a
_diffrn_radiation_wavelength 0.71073
_diffrn_reflns_av_R_equivalents 0.0186
_diffrn_reflns_av_sigmaI/netI 0.0204
_diffrn_reflns_limit_h_max 13
_diffrn_reflns_limit_h_min -12
_diffrn_reflns_limit_k_max 12
_diffrn_reflns_limit_k_min -12
_diffrn_reflns_limit_l_max 15
_diffrn_reflns_limit_l_min -23
_diffrn_reflns_number 11209
_diffrn_reflns_theta_full 26.97
_diffrn_reflns_theta_max 26.97
_diffrn_reflns_theta_min 2.28
_exptl_absorpt_coefficient_mu 0.129
_exptl_absorpt_correction_T_max 0.9264
_exptl_absorpt_correction_T_min 0.9149
_exptl_absorpt_correction_type none
_exptl_crystal_colour colorless
_exptl_crystal_density_diffrn 1.159
_exptl_crystal_density_method 'not measured'
_exptl_crystal_description columnar
_exptl_crystal_F_000 712
_exptl_crystal_size_max 0.70
_exptl_crystal_size_mid 0.65
_exptl_crystal_size_min 0.60
_refine_diff_density_max 0.409
_refine_diff_density_min -0.353
_refine_diff_density_rms 0.056
_refine_ls_extinction_method none
_refine_ls_goodness_of_fit_ref 1.019
_refine_ls_hydrogen_treatment constr
_refine_ls_matrix_type full
_refine_ls_number_parameters 221
_refine_ls_number_reflns 4145
_refine_ls_number_restraints 0
_refine_ls_restrained_S_all 1.019
_refine_ls_R_factor_all 0.0659
_refine_ls_R_factor_gt 0.0574
_refine_ls_shift/su_max 0.000
_refine_ls_shift/su_mean 0.000
_refine_ls_structure_factor_coef Fsqd
_refine_ls_weighting_details 'calc w=1/[\s^2^(Fo^2^)+(0.1186P)^2^+0.3348P] where P=(Fo^2^+2Fc^2^)/3'
_refine_ls_weighting_scheme calc
_refine_ls_wR_factor_gt 0.1730
_refine_ls_wR_factor_ref 0.1836
_reflns_number_gt 3404
_reflns_number_total 4145
_reflns_threshold_expression >2sigma(I)
_cod_data_source_file ja900805y_si_007.cif
_cod_data_source_block 3ai
_cod_original_cell_volume 1910.8(6)
_cod_database_code 4104492

loop_
_symmetry_equiv_pos_as_xyz
'x, y, z'
'-x, y+1/2, -z+1/2'
'-x, -y, -z'
'x, -y-1/2, z-1/2'

loop_
_atom_site_label
_atom_site_type_symbol
_atom_site_fract_x
_atom_site_fract_y
_atom_site_fract_z
_atom_site_U_iso_or_equiv
_atom_site_adp_type
_atom_site_occupancy
_atom_site_symmetry_multiplicity
_atom_site_calc_flag
_atom_site_refinement_flags
Si1 Si 0.36575(5) 0.14615(6) 0.16867(3) 0.0634(2) Uani 1 1 d .
N1 N -0.03667(13) 0.13818(14) 0.10966(8) 0.0499(3) Uani 1 1 d .
C15 C 0.19099(16) 0.10159(18) 0.15257(9) 0.0495(4) Uani 1 1 d .
C2 C 0.03543(17) -0.07817(17) 0.16436(8) 0.0499(4) Uani 1 1 d .
C14 C 0.08774(15) 0.18107(17) 0.11976(8) 0.0465(4) Uani 1 1 d .
C7 C -0.06462(16) 0.00832(18) 0.13042(9) 0.0506(4) Uani 1 1 d .
C1 C 0.16863(16) -0.03297(18) 0.17829(9) 0.0520(4) Uani 1 1 d .
C8 C -0.14194(15) 0.22317(18) 0.07042(9) 0.0502(4) Uani 1 1 d .
O1 O 0.25613(15) -0.10922(16) 0.20973(10) 0.0806(5) Uani 1 1 d .
C17 C 0.10235(16) 0.32196(18) 0.09257(10) 0.0534(4) Uani 1 1 d .
C3 C 0.0071(2) -0.21000(19) 0.18379(10) 0.0601(5) Uani 1 1 d .
H3 H 0.0732 -0.2685 0.2059 0.072 Uiso 1 1 calc R
C6 C -0.19059(19) -0.0378(2) 0.11716(12) 0.0671(5) Uani 1 1 d .
H6 H -0.2577 0.0193 0.0948 0.081 Uiso 1 1 calc R
C13 C -0.20178(19) 0.3075(2) 0.10975(12) 0.0660(5) Uani 1 1 d .
H13 H -0.1746 0.3126 0.1616 0.079 Uiso 1 1 calc R
C9 C -0.18274(19) 0.2145(2) -0.00633(10) 0.0643(5) Uani 1 1 d .
H9 H -0.1419 0.1568 -0.0326 0.077 Uiso 1 1 calc R
C4 C -0.1163(2) -0.2539(2) 0.17072(12) 0.0717(6) Uani 1 1 d .
H4 H -0.1339 -0.3412 0.1843 0.086 Uiso 1 1 calc R
C5 C -0.2147(2) -0.1670(2) 0.13712(14) 0.0762(6) Uani 1 1 d .
H5 H -0.2985 -0.1970 0.1280 0.091 Uiso 1 1 calc R
C11 C -0.3443(2) 0.3767(3) -0.00605(16) 0.0836(7) Uani 1 1 d .
H11 H -0.4126 0.4290 -0.0319 0.100 Uiso 1 1 calc R
C12 C -0.3044(2) 0.3857(3) 0.07018(16) 0.0828(7) Uani 1 1 d .
H12 H -0.3457 0.4440 0.0958 0.099 Uiso 1 1 calc R
C10 C -0.2853(2) 0.2925(3) -0.04412(13) 0.0800(7) Uani 1 1 d .
H10 H -0.3136 0.2868 -0.0960 0.096 Uiso 1 1 calc R
C18 C 0.1048(3) 0.4323(2) 0.14305(14) 0.0822(6) Uani 1 1 d .
H18A H 0.1341 0.5127 0.1233 0.123 Uiso 1 1 calc R
H18B H 0.1615 0.4109 0.1907 0.123 Uiso 1 1 calc R
H18C H 0.0206 0.4473 0.1491 0.123 Uiso 1 1 calc R
C16 C 0.1131(3) 0.3386(3) 0.02086(13) 0.0810(7) Uani 1 1 d .
H16A H 0.1226 0.4250 0.0029 0.097 Uiso 1 1 calc R
H16B H 0.1110 0.2634 -0.0099 0.097 Uiso 1 1 calc R
C21 C 0.4438(3) 0.0239(5) 0.1190(2) 0.1343(15) Uani 1 1 d .
H21A H 0.4070 0.0311 0.0661 0.201 Uiso 1 1 calc R
H21B H 0.4317 -0.0665 0.1353 0.201 Uiso 1 1 calc R
H21C H 0.5333 0.0435 0.1298 0.201 Uiso 1 1 calc R
C20 C 0.4435(3) 0.1400(5) 0.26973(19) 0.1459(18) Uani 1 1 d .
H20A H 0.5343 0.1414 0.2772 0.219 Uiso 1 1 calc R
H20B H 0.4190 0.0583 0.2907 0.219 Uiso 1 1 calc R
H20C H 0.4176 0.2172 0.2939 0.219 Uiso 1 1 calc R
C19 C 0.4008(3) 0.3151(5) 0.1377(5) 0.256(5) Uani 1 1 d .
H19A H 0.4913 0.3286 0.1501 0.385 Uiso 1 1 calc R
H19B H 0.3622 0.3827 0.1622 0.385 Uiso 1 1 calc R
H19C H 0.3671 0.3224 0.0845 0.385 Uiso 1 1 calc R

loop_
_atom_site_aniso_label
_atom_site_aniso_U_11
_atom_site_aniso_U_22
_atom_site_aniso_U_33
_atom_site_aniso_U_23
_atom_site_aniso_U_13
_atom_site_aniso_U_12
Si1 0.0452(3) 0.0595(4) 0.0805(4) 0.0019(2) 0.0069(2) 0.0013(2)
N1 0.0462(7) 0.0523(8) 0.0501(7) 0.0053(6) 0.0106(6) 0.0047(6)
C15 0.0480(8) 0.0496(9) 0.0488(8) -0.0009(7) 0.0086(6) 0.0035(7)
C2 0.0607(10) 0.0491(9) 0.0410(7) -0.0021(6) 0.0149(7) 0.0013(7)
C14 0.0482(8) 0.0487(8) 0.0423(7) 0.0001(6) 0.0109(6) 0.0022(6)
C7 0.0526(9) 0.0539(9) 0.0472(8) 0.0000(7) 0.0161(7) 0.0000(7)
C1 0.0557(9) 0.0494(9) 0.0494(8) 0.0007(7) 0.0110(7) 0.0068(7)
C8 0.0456(8) 0.0538(9) 0.0497(8) 0.0028(7) 0.0094(6) 0.0043(7)
O1 0.0653(9) 0.0634(8) 0.1051(12) 0.0233(8) 0.0071(8) 0.0151(7)
C17 0.0494(9) 0.0528(9) 0.0561(9) 0.0076(7) 0.0097(7) 0.0039(7)
C3 0.0796(12) 0.0505(10) 0.0512(9) -0.0006(7) 0.0187(8) -0.0007(9)
C6 0.0559(10) 0.0728(12) 0.0757(12) 0.0070(10) 0.0222(9) -0.0022(9)
C13 0.0644(11) 0.0729(12) 0.0626(11) -0.0001(9) 0.0197(9) 0.0129(10)
C9 0.0636(11) 0.0718(12) 0.0533(10) -0.0028(9) 0.0070(8) 0.0018(9)
C4 0.0940(15) 0.0578(11) 0.0697(12) 0.0012(9) 0.0325(11) -0.0154(10)
C5 0.0689(13) 0.0801(15) 0.0853(14) 0.0025(11) 0.0300(11) -0.0171(11)
C11 0.0578(12) 0.0785(15) 0.1040(19) 0.0285(13) 0.0018(12) 0.0115(10)
C12 0.0683(13) 0.0748(14) 0.1106(19) 0.0074(13) 0.0325(13) 0.0240(11)
C10 0.0713(13) 0.0902(16) 0.0654(12) 0.0166(12) -0.0066(10) -0.0020(12)
C18 0.1049(18) 0.0557(12) 0.0904(16) -0.0008(10) 0.0331(13) -0.0061(12)
C16 0.1004(17) 0.0779(15) 0.0677(13) 0.0132(11) 0.0267(12) -0.0126(12)
C21 0.0734(17) 0.186(4) 0.154(3) -0.076(3) 0.0488(19) -0.019(2)
C20 0.0709(17) 0.255(6) 0.095(2) -0.052(3) -0.0098(15) -0.007(2)
C19 0.0550(16) 0.139(3) 0.545(13) 0.173(6) 0.022(4) -0.010(2)

loop_
_atom_type_symbol
_atom_type_description
_atom_type_scat_dispersion_real
_atom_type_scat_dispersion_imag
_atom_type_scat_source
C C 0.0033 0.0016 'International Tables Vol C Tables 4.2.6.8 and 6.1.1.4'
H H 0.0000 0.0000 'International Tables Vol C Tables 4.2.6.8 and 6.1.1.4'
N N 0.0061 0.0033 'International Tables Vol C Tables 4.2.6.8 and 6.1.1.4'
O O 0.0106 0.0060 'International Tables Vol C Tables 4.2.6.8 and 6.1.1.4'
Si Si 0.0817 0.0704 'International Tables Vol C Tables 4.2.6.8 and 6.1.1.4'

loop_
_geom_angle_atom_site_label_1
_geom_angle_atom_site_label_2
_geom_angle_atom_site_label_3
_geom_angle
C19 Si1 C20 105.6(3)
C19 Si1 C21 106.2(3)
C20 Si1 C21 109.4(2)
C19 Si1 C15 116.14(12)
C20 Si1 C15 109.44(13)
C21 Si1 C15 109.78(11)
C14 N1 C7 121.23(14)
C14 N1 C8 120.55(13)
C7 N1 C8 117.96(14)
C14 C15 C1 118.68(15)
C14 C15 Si1 127.43(13)
C1 C15 Si1 113.88(12)
C7 C2 C3 118.94(16)
C7 C2 C1 120.69(15)
C3 C2 C1 120.36(16)
C15 C14 N1 122.95(15)
C15 C14 C17 122.11(15)
N1 C14 C17 114.93(14)
N1 C7 C6 121.42(16)
N1 C7 C2 119.06(15)
C6 C7 C2 119.51(17)
O1 C1 C15 122.57(17)
O1 C1 C2 120.12(17)
C15 C1 C2 117.30(14)
C13 C8 C9 120.80(17)
C13 C8 N1 120.21(16)
C9 C8 N1 118.96(16)
C16 C17 C18 123.3(2)
C16 C17 C14 118.52(17)
C18 C17 C14 118.18(17)
C4 C3 C2 121.06(19)
C4 C3 H3 119.5
C2 C3 H3 119.5
C5 C6 C7 119.9(2)
C5 C6 H6 120.0
C7 C6 H6 120.0
C8 C13 C12 118.6(2)
C8 C13 H13 120.7
C12 C13 H13 120.7
C8 C9 C10 119.4(2)
C8 C9 H9 120.3
C10 C9 H9 120.3
C3 C4 C5 119.46(19)
C3 C4 H4 120.3
C5 C4 H4 120.3
C6 C5 C4 121.1(2)
C6 C5 H5 119.5
C4 C5 H5 119.5
C10 C11 C12 120.6(2)
C10 C11 H11 119.7
C12 C11 H11 119.7
C11 C12 C13 120.3(2)
C11 C12 H12 119.9
C13 C12 H12 119.9
C11 C10 C9 120.3(2)
C11 C10 H10 119.8
C9 C10 H10 119.8
C17 C18 H18A 109.5
C17 C18 H18B 109.5
H18A C18 H18B 109.5
C17 C18 H18C 109.5
H18A C18 H18C 109.5
H18B C18 H18C 109.5
C17 C16 H16A 120.0
C17 C16 H16B 120.0
H16A C16 H16B 120.0
Si1 C21 H21A 109.5
Si1 C21 H21B 109.5
H21A C21 H21B 109.5
Si1 C21 H21C 109.5
H21A C21 H21C 109.5
H21B C21 H21C 109.5
Si1 C20 H20A 109.5
Si1 C20 H20B 109.5
H20A C20 H20B 109.5
Si1 C20 H20C 109.5
H20A C20 H20C 109.5
H20B C20 H20C 109.5
Si1 C19 H19A 109.5
Si1 C19 H19B 109.5
H19A C19 H19B 109.5
Si1 C19 H19C 109.5
H19A C19 H19C 109.5
H19B C19 H19C 109.5

loop_
_geom_bond_atom_site_label_1
_geom_bond_atom_site_label_2
_geom_bond_distance
Si1 C19 1.832(4)
Si1 C20 1.844(3)
Si1 C21 1.845(3)
Si1 C15 1.8949(18)
N1 C14 1.381(2)
N1 C7 1.391(2)
N1 C8 1.453(2)
C15 C14 1.375(2)
C15 C1 1.450(3)
C2 C7 1.397(2)
C2 C3 1.403(3)
C2 C1 1.471(2)
C14 C17 1.499(2)
C7 C6 1.402(3)
C1 O1 1.234(2)
C8 C13 1.372(3)
C8 C9 1.376(2)
C17 C16 1.369(3)
C17 C18 1.428(3)
C3 C4 1.368(3)
C3 H3 0.9300
C6 C5 1.370(3)
C6 H6 0.9300
C13 C12 1.397(3)
C13 H13 0.9300
C9 C10 1.386(3)
C9 H9 0.9300
C4 C5 1.386(3)
C4 H4 0.9300
C5 H5 0.9300
C11 C10 1.350(4)
C11 C12 1.367(4)
C11 H11 0.9300
C12 H12 0.9300
C10 H10 0.9300
C18 H18A 0.9600
C18 H18B 0.9600
C18 H18C 0.9600
C16 H16A 0.9300
C16 H16B 0.9300
C21 H21A 0.9600
C21 H21B 0.9600
C21 H21C 0.9600
C20 H20A 0.9600
C20 H20B 0.9600
C20 H20C 0.9600
C19 H19A 0.9600
C19 H19B 0.9600
C19 H19C 0.9600
